data_1527835
loop_
_publ_author_name
'Miron, N.F.'
'Shcherbak, V.I.'
'Bykov, V.N.'
'Levdik, V.A.'

_publ_section_title
;
 Neutron diffraction study of yttrium trihydride
;
_journal_name_full Kristallografiya
_journal_page_first 404
_journal_page_last 406
_journal_volume 17
_journal_year 1972
_chemical_formula_sum 'D3 Y'
_chemical_name_systematic 'Y D3'
_space_group_IT_number 165
_symmetry_space_group_name_Hall '-P 3 2"c'
_symmetry_space_group_name_H-M 'P -3 c 1'
_cell_angle_alpha 90
_cell_angle_beta 90
_cell_angle_gamma 120
_cell_formula_units_Z 6
_cell_length_a 6.34
_cell_length_b 6.34
_cell_length_c 6.6
_cell_volume 229.749
_citation_journal_id_ASTM KRISAJ
_cod_data_source_file Miron_KRISAJ_1972_1897.cif
_cod_data_source_block D3Y1
_cod_original_cell_volume 229.7487
_cod_original_formula_sum 'D3 Y1'
_cod_database_code 1527835

loop_
_symmetry_equiv_pos_as_xyz
x,y,z
-y,x-y,z
-x+y,-x,z
y,x,-z+1/2
-x,-x+y,-z+1/2
x-y,-y,-z+1/2
-x,-y,-z
y,-x+y,-z
x-y,x,-z
-y,-x,z-1/2
x,x-y,z-1/2
-x+y,y,z-1/2

loop_
_atom_site_label
_atom_site_type_symbol
_atom_site_fract_x
_atom_site_fract_y
_atom_site_fract_z
_atom_site_occupancy
_atom_site_U_iso_or_equiv
D2 D-1 0.3333 0.6667 0.1667 1 0.0
Y1 Y+3 0.6667 0 0.25 1 0.0
D3 D-1 0 0 0.25 1 0.0
D1 D-1 0.356 0.028 0.096 1 0.0
